data_2200398
loop_
_publ_author_name
'Harrison, William T. A.'

_publ_section_title
;
 Ammonium zinc phosphate, (NH~4~)Zn(HPO~4~)(H~2~PO~4~)
;
_journal_issue 9
_journal_name_full 'Acta Crystallographica Section E'
_journal_page_first i72
_journal_page_last i74
_journal_paper_doi 10.1107/S1600536801013010
_journal_volume 57
_journal_year 2001
_chemical_formula_iupac '(N H4) Zn (H P O4) (H2 P O4)'
_chemical_formula_moiety '(N H4), Zn, (H P O4), (H2 P O4)'
_chemical_formula_sum 'H7 N O8 P2 Zn'
_chemical_formula_weight 276.38
_chemical_melting_point 'decomposes before melting'
_chemical_name_common 'ammonium zinc phosphate'
_chemical_name_systematic
;
?
;
_space_group_IT_number 14
_symmetry_cell_setting monoclinic
_symmetry_space_group_name_Hall '-P 2yn'
_symmetry_space_group_name_H-M 'P 1 21/n 1'
_audit_creation_method SHELXL-97
_cell_angle_alpha 90.00
_cell_angle_beta 107.690(16)
_cell_angle_gamma 90.00
_cell_formula_units_Z 4
_cell_length_a 7.6801(19)
_cell_length_b 13.235(3)
_cell_length_c 8.0780(16)
_cell_measurement_reflns_used 25
_cell_measurement_temperature 298(2)
_cell_measurement_theta_max 12.83
_cell_measurement_theta_min 5.41
_cell_volume 782.3(3)
_computing_cell_refinement XSCANS
_computing_data_collection 'XSCANS (Bruker, 1997)'
_computing_data_reduction XSCANS
_computing_molecular_graphics 'ORTEP-3 (Farrugia, 1997)'
_computing_publication_material SHELXL97
_computing_structure_refinement 'SHELXL97 (Sheldrick, 1997)'
_computing_structure_solution 'SHELXS97 (Sheldrick, 1997)'
_diffrn_ambient_temperature 298(2)
_diffrn_measured_fraction_theta_full 1.000
_diffrn_measured_fraction_theta_max 1.000
_diffrn_measurement_device_type 'Bruker P4'
_diffrn_measurement_method \q-2\q
_diffrn_radiation_monochromator graphite
_diffrn_radiation_source 'fine-focus sealed tube'
_diffrn_radiation_type MoK\a
_diffrn_radiation_wavelength .71073
_diffrn_reflns_av_R_equivalents .0231
_diffrn_reflns_av_sigmaI/netI .0330
_diffrn_reflns_limit_h_max 10
_diffrn_reflns_limit_h_min -1
_diffrn_reflns_limit_k_max 18
_diffrn_reflns_limit_k_min -1
_diffrn_reflns_limit_l_max 11
_diffrn_reflns_limit_l_min -11
_diffrn_reflns_number 2957
_diffrn_reflns_theta_full 30.00
_diffrn_reflns_theta_max 30.00
_diffrn_reflns_theta_min 3.06
_diffrn_standards_decay_% 0
_diffrn_standards_interval_count 97
_diffrn_standards_number 3
_exptl_absorpt_coefficient_mu 3.561
_exptl_absorpt_correction_T_max .530
_exptl_absorpt_correction_T_min .395
_exptl_absorpt_correction_type '\y scan'
_exptl_absorpt_process_details '(XEMP; Bruker, 1997)'
_exptl_crystal_colour colourless
_exptl_crystal_density_diffrn 2.347
_exptl_crystal_density_method 'not measured'
_exptl_crystal_description lump
_exptl_crystal_F_000 552
_exptl_crystal_size_max .40
_exptl_crystal_size_mid .35
_exptl_crystal_size_min .35
_refine_diff_density_max .505
_refine_diff_density_min -.534
_refine_ls_extinction_coef .0051(9)
_refine_ls_extinction_method SHELXL97
_refine_ls_goodness_of_fit_ref 1.069
_refine_ls_hydrogen_treatment mixed
_refine_ls_matrix_type full
_refine_ls_number_parameters 110
_refine_ls_number_reflns 2280
_refine_ls_number_restraints 0
_refine_ls_restrained_S_all 1.069
_refine_ls_R_factor_all .0420
_refine_ls_R_factor_gt .0307
_refine_ls_shift/su_max .001
_refine_ls_shift/su_mean .000
_refine_ls_structure_factor_coef Fsqd
_refine_ls_weighting_details 'calc w = 1/[\s^2^(Fo^2^)+(0.0353P)^2^+0.6283P] where P = (Fo^2^+2Fc^2^)/3'
_refine_ls_weighting_scheme calc
_refine_ls_wR_factor_ref .0745
_reflns_number_gt 1911
_reflns_number_total 2280
_reflns_threshold_expression I>2\s(I)
_cod_data_source_file bt6071.cif
_cod_data_source_block I
_cod_original_sg_symbol_H-M 'P 21/n'
_cod_database_code 2200398
_cod_database_fobs_code 2200398

loop_
_symmetry_equiv_pos_as_xyz
'x, y, z'
'-x+1/2, y+1/2, -z+1/2'
'-x, -y, -z'
'x-1/2, -y-1/2, z-1/2'

loop_
_atom_site_label
_atom_site_fract_x
_atom_site_fract_y
_atom_site_fract_z
_atom_site_U_iso_or_equiv
_atom_site_adp_type
_atom_site_calc_flag
_atom_site_refinement_flags
_atom_site_occupancy
_atom_site_disorder_assembly
_atom_site_disorder_group
_atom_site_type_symbol
N1 .3407(4) .2432(2) .0269(3) .0302(6) Uani d . 1 . . N
H1 .4459 .2628 .1053 .036 Uiso d R 1 . . H
H2 .2703 .2116 .0817 .036 Uiso d R 1 . . H
H3 .3655 .2006 -.0500 .036 Uiso d R 1 . . H
H4 .2813 .2977 -.0295 .036 Uiso d R 1 . . H
Zn1 .39618(4) .50781(2) .24352(4) .01563(10) Uani d . 1 . . Zn
P1 .64019(9) .66311(5) .51298(8) .01533(14) Uani d . 1 . . P
P2 .23715(9) .53633(5) -.15325(8) .01653(14) Uani d . 1 . . P
O1 .5889(3) .43346(15) .1905(3) .0255(4) Uani d . 1 . . O
O2 .2660(3) .40473(15) .3314(2) .0236(4) Uani d . 1 . . O
O3 .2350(3) .56646(14) .0283(2) .0205(4) Uani d . 1 . . O
O4 .4594(3) .61796(15) .4075(2) .0230(4) Uani d . 1 . . O
O5 .7699(3) .68645(15) .4079(2) .0228(4) Uani d . 1 . . O
O6 .5925(3) .76467(14) .5904(3) .0254(4) Uani d . 1 . . O
H6 .6212 .8202 .5288 .030 Uiso calc R 1 . . H
O7 .0838(3) .59705(17) -.2888(2) .0274(5) Uani d . 1 . . O
H7 -.0323 .5770 -.2812 .033 Uiso calc R 1 . . H
O8 .1993(4) .42287(15) -.1748(3) .0335(5) Uani d . 1 . . O
H8 .2077 .3702 -.2849 .040 Uiso d R 1 . . H

loop_
_atom_site_aniso_label
_atom_site_aniso_U_11
_atom_site_aniso_U_22
_atom_site_aniso_U_33
_atom_site_aniso_U_12
_atom_site_aniso_U_13
_atom_site_aniso_U_23
N1 .0300(13) .0315(13) .0306(13) .0035(11) .0114(11) .0001(11)
Zn1 .01472(14) .01617(15) .01590(14) .00002(11) .00449(10) .00074(10)
P1 .0166(3) .0136(3) .0156(3) -.0017(2) .0048(2) .0000(2)
P2 .0171(3) .0181(3) .0150(3) .0021(2) .0058(2) .0014(2)
O1 .0192(9) .0269(10) .0343(11) .0048(8) .0140(8) .0027(8)
O2 .0165(9) .0280(10) .0248(9) -.0021(8) .0039(7) .0108(8)
O3 .0249(9) .0214(9) .0150(8) .0087(7) .0059(7) .0017(7)
O4 .0173(9) .0239(9) .0249(9) -.0013(7) .0019(7) -.0077(8)
O5 .0267(10) .0232(9) .0227(9) -.0033(8) .0139(8) .0001(7)
O6 .0391(12) .0149(8) .0284(10) -.0055(8) .0196(9) -.0051(7)
O7 .0170(9) .0406(12) .0217(9) .0001(8) .0017(8) .0120(8)
O8 .0588(15) .0186(9) .0297(11) -.0065(10) .0234(11) -.0040(8)

loop_
_atom_type_symbol
_atom_type_description
_atom_type_scat_dispersion_real
_atom_type_scat_dispersion_imag
_atom_type_scat_source
Zn Zn .2839 1.4301 'International Tables Vol C Tables 4.2.6.8 and 6.1.1.4'
P P .1023 .0942 'International Tables Vol C Tables 4.2.6.8 and 6.1.1.4'
O O .0106 .0060 'International Tables Vol C Tables 4.2.6.8 and 6.1.1.4'
N N .0061 .0033 'International Tables Vol C Tables 4.2.6.8 and 6.1.1.4'
H H .0000 .0000 'International Tables Vol C Tables 4.2.6.8 and 6.1.1.4'

loop_
_geom_angle_atom_site_label_1
_geom_angle_atom_site_label_2
_geom_angle_atom_site_label_3
_geom_angle_site_symmetry_1
_geom_angle_site_symmetry_3
_geom_angle
_geom_angle_publ_flag
H1 N1 H2 . . 109.5 ?
H1 N1 H3 . . 109.5 ?
H2 N1 H3 . . 109.5 ?
H1 N1 H4 . . 109.5 ?
H2 N1 H4 . . 109.5 ?
H3 N1 H4 . . 109.5 ?
O4 Zn1 O1 . . 119.18(9) yes
O4 Zn1 O2 . . 109.19(9) yes
O1 Zn1 O2 . . 103.70(9) yes
O4 Zn1 O3 . . 105.57(8) yes
O1 Zn1 O3 . . 108.96(8) yes
O2 Zn1 O3 . . 110.14(8) yes
O4 P1 O5 . . 114.18(11) yes
O4 P1 O2 . 3_666 110.62(11) yes
O5 P1 O2 . 3_666 110.56(11) yes
O4 P1 O6 . . 106.05(12) yes
O5 P1 O6 . . 108.60(11) yes
O2 P1 O6 3_666 . 106.43(12) yes
O1 P2 O3 3_665 . 113.04(12) yes
O1 P2 O8 3_665 . 112.73(13) yes
O3 P2 O8 . . 108.00(11) yes
O1 P2 O7 3_665 . 104.37(11) yes
O3 P2 O7 . . 108.22(11) yes
O8 P2 O7 . . 110.37(13) yes
P2 O1 Zn1 3_665 . 133.91(13) yes
P1 O2 Zn1 3_666 . 122.89(11) yes
P2 O3 Zn1 . . 124.07(11) yes
P1 O4 Zn1 . . 132.90(12) yes
P1 O6 H6 . . 109.5 ?
P2 O7 H7 . . 109.5 ?
P2 O8 H8 . . 129.2 ?

loop_
_geom_bond_atom_site_label_1
_geom_bond_atom_site_label_2
_geom_bond_site_symmetry_2
_geom_bond_distance
_geom_bond_publ_flag
N1 H1 . .9000 ?
N1 H2 . .8999 ?
N1 H3 . .9000 ?
N1 H4 . .9000 ?
Zn1 O4 . 1.9298(19) yes
Zn1 O1 . 1.9307(19) yes
Zn1 O2 . 1.9484(19) yes
Zn1 O3 . 1.9620(18) yes
P1 O4 . 1.514(2) yes
P1 O5 . 1.5240(19) yes
P1 O2 3_666 1.535(2) yes
P1 O6 . 1.5720(19) yes
P2 O1 3_665 1.510(2) yes
P2 O3 . 1.5251(18) yes
P2 O8 . 1.529(2) yes
P2 O7 . 1.564(2) yes
O6 H6 . .9500 ?
O7 H7 . .9500 ?
O8 H8 . 1.1467 ?

loop_
_geom_hbond_atom_site_label_D
_geom_hbond_atom_site_label_H
_geom_hbond_atom_site_label_A
_geom_hbond_site_symmetry_A
_geom_hbond_distance_DH
_geom_hbond_distance_HA
_geom_hbond_distance_DA
_geom_hbond_angle_DHA
_geom_hbond_publ_flag
N1 H1 O5 2_645 .90 2.44 2.971(3) 118.3 yes
N1 H1 O1 . .90 2.51 3.192(3) 132.5 yes
N1 H2 O4 2_545 .90 2.18 3.014(3) 154.1 yes
N1 H2 O6 3_666 .90 2.56 2.978(3) 109.4 yes
N1 H3 O7 2_544 .90 2.01 2.907(3) 175.7 yes
N1 H4 O8 . .90 2.02 2.901(3) 166.7 yes
O6 H6 O3 4_676 .95 1.74 2.603(3) 150.0 yes
O7 H7 O2 3_565 .95 1.73 2.603(3) 150.7 yes
O8 H8 O5 3_665 1.15 1.30 2.442(3) 175.4 yes
